data_4331780
loop_
_publ_author_name
'Fu-Te Tsai'
'Yu-Ching Lee'
'Ming-Hsi Chiang'
'Wen-Feng Liaw'

_publ_section_title
;
 Nitrate-to-Nitrite-to-Nitric Oxide Conversion Modulated by
 Nitrate-Containing {Fe(NO)2}9 Dinitrosyl Iron Complex (DNIC)
;
_journal_name_full 'Inorganic Chemistry'
_journal_page_first 464
_journal_page_last 473
_journal_paper_doi 10.1021/ic3023437
_journal_volume 52
_journal_year 2013
_chemical_formula_sum 'C36 H30 Fe N5 O7 P2'
_chemical_formula_weight 762.44
_chemical_name_systematic
; 
 ? 
;
_space_group_IT_number 2
_symmetry_cell_setting triclinic
_symmetry_space_group_name_Hall '-P 1'
_symmetry_space_group_name_H-M 'P -1'
_atom_sites_solution_hydrogens geom
_atom_sites_solution_primary direct
_atom_sites_solution_secondary difmap
_audit_creation_method SHELXL-97
_cell_angle_alpha 70.212(3)
_cell_angle_beta 79.947(4)
_cell_angle_gamma 83.221(4)
_cell_formula_units_Z 2
_cell_length_a 9.7749(7)
_cell_length_b 11.7024(9)
_cell_length_c 16.6531(12)
_cell_measurement_reflns_used 8148
_cell_measurement_temperature 100(2)
_cell_measurement_theta_max 26.2139
_cell_measurement_theta_min 2.3278
_cell_volume 1761.4(2)
_computing_cell_refinement 'SAINT V7.68A (Bruker AXS, 2009)'
_computing_data_collection 'APEX2 (Bruker AXS, 2010)'
_computing_data_reduction 'SAINT V7.68A (Bruker AXS, 2009)'
_computing_molecular_graphics 'SHELXTL (Sheldrick, 2008)'
_computing_publication_material SHELXTL
_computing_structure_refinement 'SHELXL-97 (Sheldrick, 2008)'
_computing_structure_solution 'SHELXS-97 (Sheldrick, 2008)'
_diffrn_ambient_temperature 100(2)
_diffrn_detector_area_resol_mean 8.3333
_diffrn_measured_fraction_theta_full 0.968
_diffrn_measured_fraction_theta_max 0.968
_diffrn_measurement_device_type 'Bruker APEX-II CCD'
_diffrn_measurement_method '\f and \w scans'
_diffrn_radiation_monochromator graphite
_diffrn_radiation_source 'fine-focus sealed tube'
_diffrn_radiation_type MoK\a
_diffrn_radiation_wavelength 0.71073
_diffrn_reflns_av_R_equivalents 0.0402
_diffrn_reflns_av_sigmaI/netI 0.0457
_diffrn_reflns_limit_h_max 9
_diffrn_reflns_limit_h_min -12
_diffrn_reflns_limit_k_max 14
_diffrn_reflns_limit_k_min -14
_diffrn_reflns_limit_l_max 20
_diffrn_reflns_limit_l_min -20
_diffrn_reflns_number 24439
_diffrn_reflns_theta_full 26.41
_diffrn_reflns_theta_max 26.41
_diffrn_reflns_theta_min 1.31
_exptl_absorpt_coefficient_mu 0.575
_exptl_absorpt_correction_T_max 0.9486
_exptl_absorpt_correction_T_min 0.7898
_exptl_absorpt_correction_type multi-scan
_exptl_absorpt_process_details 'SADABS V2008/1 (Bruker AXS)'
_exptl_crystal_colour Black
_exptl_crystal_density_diffrn 1.438
_exptl_crystal_description Columnar
_exptl_crystal_F_000 786
_exptl_crystal_size_max 0.25
_exptl_crystal_size_mid 0.10
_exptl_crystal_size_min 0.08
_refine_diff_density_max 1.096
_refine_diff_density_min -0.772
_refine_diff_density_rms 0.086
_refine_ls_extinction_method none
_refine_ls_goodness_of_fit_ref 1.048
_refine_ls_hydrogen_treatment constr
_refine_ls_matrix_type full
_refine_ls_number_parameters 460
_refine_ls_number_reflns 6995
_refine_ls_number_restraints 0
_refine_ls_restrained_S_all 1.048
_refine_ls_R_factor_all 0.0690
_refine_ls_R_factor_gt 0.0505
_refine_ls_shift/su_max 0.001
_refine_ls_shift/su_mean 0.000
_refine_ls_structure_factor_coef Fsqd
_refine_ls_weighting_details 'calc w=1/[\s^2^(Fo^2^)+(0.0664P)^2^+2.3593P] where P=(Fo^2^+2Fc^2^)/3'
_refine_ls_weighting_scheme calc
_refine_ls_wR_factor_gt 0.1284
_refine_ls_wR_factor_ref 0.1412
_reflns_number_gt 5446
_reflns_number_total 6995
_reflns_threshold_expression >2sigma(I)
_cod_data_source_file ic3023437_si_003_4.cif
_cod_data_source_block 120731lt_0m
_cod_database_code 4331780

loop_
_symmetry_equiv_pos_as_xyz
'x, y, z'
'-x, -y, -z'

loop_
_atom_site_label
_atom_site_type_symbol
_atom_site_fract_x
_atom_site_fract_y
_atom_site_fract_z
_atom_site_U_iso_or_equiv
_atom_site_adp_type
_atom_site_occupancy
_atom_site_symmetry_multiplicity
_atom_site_calc_flag
_atom_site_refinement_flags
Fe1 Fe 0.18279(5) 0.15381(4) 0.20245(3) 0.02806(15) Uani 1 1 d .
P1 P 0.51255(8) 0.76770(6) 0.29625(4) 0.01602(17) Uani 1 1 d .
P2 P 0.33494(8) 0.63876(6) 0.23209(4) 0.01726(17) Uani 1 1 d .
N1 N 0.3844(3) 0.7433(2) 0.25927(15) 0.0206(5) Uani 1 1 d .
N2 N 0.3178(3) 0.1516(2) 0.25528(18) 0.0318(6) Uani 1 1 d .
N3 N 0.2430(3) 0.1217(2) 0.10959(18) 0.0344(7) Uani 1 1 d .
N4 N -0.0096(3) 0.0336(2) 0.33515(17) 0.0293(6) Uani 1 1 d .
N5 N 0.0250(3) 0.3586(3) 0.13119(18) 0.0326(6) Uani 1 1 d .
O1 O 0.4307(3) 0.1477(2) 0.27164(18) 0.0444(6) Uani 1 1 d .
O2 O 0.3202(3) 0.1073(2) 0.05087(16) 0.0490(7) Uani 1 1 d .
O3 O 0.0687(3) 0.0074(2) 0.27220(15) 0.0351(6) Uani 1 1 d .
O4 O -0.0065(3) 0.1369(2) 0.33737(18) 0.0457(7) Uani 1 1 d .
O5 O 0.1393(3) 0.3383(2) 0.16048(15) 0.0344(5) Uani 1 1 d .
O6 O -0.0301(3) 0.2665(2) 0.13645(17) 0.0424(6) Uani 1 1 d .
O7 O -0.0802(4) -0.0454(3) 0.3860(2) 0.0661(9) Uani 1 1 d .
C1 C 0.6381(3) 0.6407(2) 0.32082(17) 0.0171(6) Uani 1 1 d .
C2 C 0.5987(3) 0.5353(2) 0.38867(17) 0.0189(6) Uani 1 1 d .
H2 H 0.5121 0.5360 0.4247 0.023 Uiso 1 1 calc R
C3 C 0.6852(3) 0.4303(3) 0.40344(18) 0.0213(6) Uani 1 1 d .
H3 H 0.6584 0.3595 0.4500 0.026 Uiso 1 1 calc R
C4 C 0.8112(3) 0.4281(3) 0.35034(19) 0.0241(6) Uani 1 1 d .
H4 H 0.8695 0.3552 0.3595 0.029 Uiso 1 1 calc R
C5 C 0.8513(3) 0.5326(3) 0.2839(2) 0.0298(7) Uani 1 1 d .
H5 H 0.9384 0.5313 0.2483 0.036 Uiso 1 1 calc R
C6 C 0.7664(3) 0.6386(3) 0.26868(19) 0.0245(7) Uani 1 1 d .
H6 H 0.7951 0.7097 0.2230 0.029 Uiso 1 1 calc R
C7 C 0.5999(3) 0.8975(2) 0.22170(17) 0.0196(6) Uani 1 1 d .
C8 C 0.6889(3) 0.9573(3) 0.2484(2) 0.0269(7) Uani 1 1 d .
H8 H 0.7079 0.9271 0.3062 0.032 Uiso 1 1 calc R
C9 C 0.7500(3) 1.0608(3) 0.1911(2) 0.0312(7) Uani 1 1 d .
H9 H 0.8104 1.1014 0.2097 0.037 Uiso 1 1 calc R
C10 C 0.7231(3) 1.1043(3) 0.1076(2) 0.0302(8) Uani 1 1 d .
H10 H 0.7634 1.1763 0.0688 0.036 Uiso 1 1 calc R
C11 C 0.6385(4) 1.0447(3) 0.0799(2) 0.0374(9) Uani 1 1 d .
H11 H 0.6228 1.0743 0.0214 0.045 Uiso 1 1 calc R
C12 C 0.5752(4) 0.9414(3) 0.13628(19) 0.0315(8) Uani 1 1 d .
H12 H 0.5156 0.9011 0.1168 0.038 Uiso 1 1 calc R
C13 C 0.4513(3) 0.8064(2) 0.39311(17) 0.0178(6) Uani 1 1 d .
C14 C 0.5406(3) 0.7971(3) 0.45175(18) 0.0233(6) Uani 1 1 d .
H14 H 0.6334 0.7638 0.4436 0.028 Uiso 1 1 calc R
C15 C 0.4942(4) 0.8365(3) 0.52244(19) 0.0271(7) Uani 1 1 d .
H15 H 0.5553 0.8303 0.5625 0.032 Uiso 1 1 calc R
C16 C 0.3587(4) 0.8849(3) 0.53428(19) 0.0301(8) Uani 1 1 d .
H16 H 0.3274 0.9124 0.5823 0.036 Uiso 1 1 calc R
C17 C 0.2684(4) 0.8934(3) 0.47650(19) 0.0269(7) Uani 1 1 d .
H17 H 0.1753 0.9256 0.4854 0.032 Uiso 1 1 calc R
C18 C 0.3146(3) 0.8546(2) 0.40550(18) 0.0217(6) Uani 1 1 d .
H18 H 0.2533 0.8608 0.3656 0.026 Uiso 1 1 calc R
C19 C 0.4684(3) 0.5689(3) 0.17104(18) 0.0209(6) Uani 1 1 d .
C20 C 0.5055(4) 0.6308(3) 0.0827(2) 0.0299(7) Uani 1 1 d .
H20 H 0.4556 0.7045 0.0553 0.036 Uiso 1 1 calc R
C21 C 0.6156(4) 0.5839(3) 0.0357(2) 0.0375(8) Uani 1 1 d .
H21 H 0.6401 0.6250 -0.0242 0.045 Uiso 1 1 calc R
C22 C 0.6890(4) 0.4781(3) 0.0755(2) 0.0373(8) Uani 1 1 d .
H22 H 0.7649 0.4470 0.0431 0.045 Uiso 1 1 calc R
C23 C 0.6531(4) 0.4164(3) 0.1627(2) 0.0348(8) Uani 1 1 d .
H23 H 0.7040 0.3431 0.1898 0.042 Uiso 1 1 calc R
C24 C 0.5429(3) 0.4617(3) 0.2102(2) 0.0266(7) Uani 1 1 d .
H24 H 0.5182 0.4191 0.2698 0.032 Uiso 1 1 calc R
C25 C 0.2588(3) 0.5190(2) 0.32426(18) 0.0187(6) Uani 1 1 d .
C26 C 0.2225(3) 0.5375(3) 0.40385(19) 0.0221(6) Uani 1 1 d .
H26 H 0.2406 0.6120 0.4098 0.027 Uiso 1 1 calc R
C27 C 0.1600(3) 0.4471(3) 0.47469(19) 0.0249(7) Uani 1 1 d .
H27 H 0.1357 0.4599 0.5289 0.030 Uiso 1 1 calc R
C28 C 0.1332(3) 0.3386(3) 0.46606(19) 0.0263(7) Uani 1 1 d .
H28 H 0.0906 0.2770 0.5145 0.032 Uiso 1 1 calc R
C29 C 0.1683(3) 0.3193(3) 0.38700(19) 0.0263(7) Uani 1 1 d .
H29 H 0.1499 0.2447 0.3813 0.032 Uiso 1 1 calc R
C30 C 0.2306(3) 0.4097(3) 0.31598(19) 0.0239(6) Uani 1 1 d .
H30 H 0.2540 0.3968 0.2617 0.029 Uiso 1 1 calc R
C31 C 0.2021(3) 0.7072(3) 0.16511(17) 0.0191(6) Uani 1 1 d .
C32 C 0.1486(3) 0.6419(3) 0.12189(17) 0.0224(6) Uani 1 1 d .
H32 H 0.1870 0.5623 0.1248 0.027 Uiso 1 1 calc R
C33 C 0.0405(3) 0.6931(3) 0.07511(18) 0.0272(7) Uani 1 1 d .
H33 H 0.0038 0.6487 0.0463 0.033 Uiso 1 1 calc R
C34 C -0.0145(3) 0.8097(3) 0.07030(19) 0.0303(7) Uani 1 1 d .
H34 H -0.0886 0.8450 0.0378 0.036 Uiso 1 1 calc R
C35 C 0.0373(3) 0.8748(3) 0.1123(2) 0.0297(7) Uani 1 1 d .
H35 H -0.0009 0.9547 0.1084 0.036 Uiso 1 1 calc R
C36 C 0.1452(3) 0.8240(3) 0.16033(18) 0.0239(6) Uani 1 1 d .
H36 H 0.1800 0.8685 0.1898 0.029 Uiso 1 1 calc R

loop_
_atom_site_aniso_label
_atom_site_aniso_U_11
_atom_site_aniso_U_22
_atom_site_aniso_U_33
_atom_site_aniso_U_23
_atom_site_aniso_U_13
_atom_site_aniso_U_12
Fe1 0.0322(3) 0.0248(2) 0.0265(3) -0.00893(19) -0.0018(2) -0.00152(19)
P1 0.0175(4) 0.0154(3) 0.0111(3) -0.0004(3) 0.0024(3) -0.0035(3)
P2 0.0178(4) 0.0175(3) 0.0146(3) -0.0039(3) 0.0005(3) -0.0016(3)
N1 0.0225(14) 0.0191(11) 0.0186(12) -0.0053(10) -0.0008(10) -0.0008(10)
N2 0.0348(18) 0.0277(14) 0.0307(15) -0.0094(12) -0.0010(13) 0.0006(12)
N3 0.0431(19) 0.0283(14) 0.0308(16) -0.0094(12) -0.0056(14) 0.0007(13)
N4 0.0331(17) 0.0307(15) 0.0211(13) -0.0048(11) -0.0010(12) -0.0055(12)
N5 0.0283(17) 0.0355(15) 0.0358(16) -0.0131(13) -0.0017(13) -0.0091(13)
O1 0.0311(15) 0.0504(16) 0.0532(17) -0.0183(13) -0.0101(13) 0.0013(12)
O2 0.0642(19) 0.0465(15) 0.0322(14) -0.0160(12) 0.0052(13) 0.0044(14)
O3 0.0381(15) 0.0340(13) 0.0340(13) -0.0161(10) 0.0016(11) -0.0008(11)
O4 0.0444(17) 0.0423(15) 0.0562(17) -0.0301(13) 0.0112(13) -0.0099(12)
O5 0.0333(14) 0.0323(12) 0.0402(14) -0.0147(11) -0.0073(11) -0.0009(10)
O6 0.0348(15) 0.0401(14) 0.0513(16) -0.0149(12) 0.0005(12) -0.0092(12)
O7 0.076(2) 0.061(2) 0.0501(18) -0.0083(15) 0.0066(16) -0.0156(17)
C1 0.0174(15) 0.0188(13) 0.0128(13) -0.0028(11) 0.0007(11) -0.0036(11)
C2 0.0193(15) 0.0226(14) 0.0110(13) -0.0020(11) 0.0051(11) -0.0071(12)
C3 0.0262(17) 0.0188(14) 0.0146(13) 0.0003(11) -0.0023(12) -0.0032(12)
C4 0.0214(16) 0.0212(14) 0.0245(15) -0.0034(12) -0.0012(12) 0.0031(12)
C5 0.0221(17) 0.0303(16) 0.0270(16) -0.0032(13) 0.0095(13) -0.0013(13)
C6 0.0211(17) 0.0198(14) 0.0222(15) 0.0018(12) 0.0089(12) -0.0047(12)
C7 0.0208(16) 0.0165(13) 0.0145(13) -0.0002(11) 0.0045(11) 0.0005(11)
C8 0.0245(18) 0.0269(16) 0.0237(15) 0.0000(13) -0.0004(13) -0.0082(13)
C9 0.0232(18) 0.0261(16) 0.0361(18) -0.0011(14) 0.0033(14) -0.0083(13)
C10 0.0292(19) 0.0195(14) 0.0275(17) 0.0034(13) 0.0123(14) -0.0029(13)
C11 0.060(3) 0.0282(17) 0.0141(15) 0.0039(13) 0.0024(15) -0.0076(16)
C12 0.049(2) 0.0240(15) 0.0182(15) -0.0013(12) -0.0033(14) -0.0087(15)
C13 0.0208(16) 0.0152(12) 0.0125(13) 0.0003(10) 0.0044(11) -0.0067(11)
C14 0.0254(17) 0.0223(14) 0.0186(14) -0.0027(12) 0.0011(12) -0.0064(12)
C15 0.037(2) 0.0270(15) 0.0168(14) -0.0052(12) -0.0022(13) -0.0087(14)
C16 0.047(2) 0.0233(15) 0.0185(15) -0.0085(12) 0.0072(14) -0.0067(14)
C17 0.0305(19) 0.0200(14) 0.0233(15) -0.0044(12) 0.0081(13) 0.0001(13)
C18 0.0256(17) 0.0179(13) 0.0160(14) -0.0006(11) 0.0013(12) -0.0017(12)
C19 0.0181(16) 0.0223(14) 0.0217(15) -0.0088(12) 0.0033(12) -0.0038(12)
C20 0.0289(19) 0.0266(16) 0.0264(16) -0.0046(13) 0.0086(14) -0.0019(14)
C21 0.036(2) 0.0395(19) 0.0302(18) -0.0100(15) 0.0128(15) -0.0054(16)
C22 0.029(2) 0.044(2) 0.041(2) -0.0225(17) 0.0054(16) 0.0027(16)
C23 0.032(2) 0.0356(18) 0.0391(19) -0.0180(16) -0.0081(16) 0.0096(15)
C24 0.0269(18) 0.0283(16) 0.0251(16) -0.0111(13) -0.0035(13) 0.0031(13)
C25 0.0162(15) 0.0200(13) 0.0178(14) -0.0035(11) -0.0022(11) -0.0014(11)
C26 0.0181(16) 0.0240(14) 0.0229(15) -0.0069(12) 0.0002(12) -0.0032(12)
C27 0.0209(17) 0.0322(16) 0.0187(15) -0.0060(13) 0.0024(12) -0.0050(13)
C28 0.0234(17) 0.0277(15) 0.0215(15) 0.0011(12) -0.0010(12) -0.0071(13)
C29 0.0317(19) 0.0193(14) 0.0251(16) -0.0015(12) -0.0066(13) -0.0048(13)
C30 0.0287(18) 0.0237(15) 0.0191(14) -0.0055(12) -0.0053(13) -0.0018(13)
C31 0.0194(16) 0.0222(14) 0.0116(13) -0.0026(11) 0.0043(11) -0.0041(12)
C32 0.0257(17) 0.0254(15) 0.0127(13) -0.0022(11) 0.0027(12) -0.0086(12)
C33 0.0267(18) 0.0386(18) 0.0116(13) -0.0008(12) 0.0022(12) -0.0130(14)
C34 0.0206(17) 0.0443(19) 0.0144(14) 0.0049(13) -0.0005(12) -0.0037(14)
C35 0.0246(18) 0.0303(16) 0.0246(16) -0.0008(13) -0.0001(13) 0.0057(14)
C36 0.0243(17) 0.0266(15) 0.0179(14) -0.0050(12) -0.0001(12) -0.0014(13)

loop_
_atom_type_symbol
_atom_type_description
_atom_type_scat_dispersion_real
_atom_type_scat_dispersion_imag
_atom_type_scat_source
C C 0.0033 0.0016 'International Tables Vol C Tables 4.2.6.8 and 6.1.1.4'
H H 0.0000 0.0000 'International Tables Vol C Tables 4.2.6.8 and 6.1.1.4'
N N 0.0061 0.0033 'International Tables Vol C Tables 4.2.6.8 and 6.1.1.4'
O O 0.0106 0.0060 'International Tables Vol C Tables 4.2.6.8 and 6.1.1.4'
P P 0.1023 0.0942 'International Tables Vol C Tables 4.2.6.8 and 6.1.1.4'
Fe Fe 0.3463 0.8444 'International Tables Vol C Tables 4.2.6.8 and 6.1.1.4'

loop_
_geom_angle_atom_site_label_1
_geom_angle_atom_site_label_2
_geom_angle_atom_site_label_3
_geom_angle
N2 Fe1 N3 110.15(14)
N2 Fe1 O3 108.32(12)
N3 Fe1 O3 101.72(12)
N2 Fe1 O5 97.75(11)
N3 Fe1 O5 103.43(11)
O3 Fe1 O5 134.42(10)
N1 P1 C1 113.64(13)
N1 P1 C7 110.77(13)
C1 P1 C7 108.38(13)
N1 P1 C13 109.60(13)
C1 P1 C13 108.43(13)
C7 P1 C13 105.68(12)
N1 P2 C31 106.93(13)
N1 P2 C19 115.13(13)
C31 P2 C19 107.17(13)
N1 P2 C25 111.98(13)
C31 P2 C25 107.57(13)
C19 P2 C25 107.71(13)
P1 N1 P2 138.42(16)
O1 N2 Fe1 162.2(3)
O2 N3 Fe1 160.3(3)
O7 N4 O4 126.1(3)
O7 N4 O3 117.1(3)
O4 N4 O3 116.7(3)
O6 N5 O5 114.5(3)
N4 O3 Fe1 107.99(18)
N5 O5 Fe1 107.80(19)
C6 C1 C2 119.2(3)
C6 C1 P1 122.2(2)
C2 C1 P1 118.2(2)
C3 C2 C1 120.4(3)
C3 C2 H2 119.8
C1 C2 H2 119.8
C2 C3 C4 120.1(3)
C2 C3 H3 119.9
C4 C3 H3 119.9
C5 C4 C3 119.7(3)
C5 C4 H4 120.2
C3 C4 H4 120.2
C6 C5 C4 120.9(3)
C6 C5 H5 119.6
C4 C5 H5 119.6
C5 C6 C1 119.7(3)
C5 C6 H6 120.1
C1 C6 H6 120.1
C8 C7 C12 119.2(3)
C8 C7 P1 121.1(2)
C12 C7 P1 119.7(2)
C9 C8 C7 120.3(3)
C9 C8 H8 119.8
C7 C8 H8 119.8
C10 C9 C8 120.0(3)
C10 C9 H9 120.0
C8 C9 H9 120.0
C11 C10 C9 120.3(3)
C11 C10 H10 119.9
C9 C10 H10 119.9
C10 C11 C12 120.8(3)
C10 C11 H11 119.6
C12 C11 H11 119.6
C11 C12 C7 119.4(3)
C11 C12 H12 120.3
C7 C12 H12 120.3
C14 C13 C18 119.9(3)
C14 C13 P1 121.0(2)
C18 C13 P1 118.9(2)
C13 C14 C15 120.1(3)
C13 C14 H14 120.0
C15 C14 H14 120.0
C16 C15 C14 119.8(3)
C16 C15 H15 120.1
C14 C15 H15 120.1
C15 C16 C17 120.5(3)
C15 C16 H16 119.8
C17 C16 H16 119.8
C16 C17 C18 119.9(3)
C16 C17 H17 120.1
C18 C17 H17 120.1
C17 C18 C13 119.8(3)
C17 C18 H18 120.1
C13 C18 H18 120.1
C24 C19 C20 119.4(3)
C24 C19 P2 121.8(2)
C20 C19 P2 118.6(2)
C21 C20 C19 119.8(3)
C21 C20 H20 120.1
C19 C20 H20 120.1
C22 C21 C20 120.2(3)
C22 C21 H21 119.9
C20 C21 H21 119.9
C21 C22 C23 120.4(3)
C21 C22 H22 119.8
C23 C22 H22 119.8
C24 C23 C22 119.9(3)
C24 C23 H23 120.0
C22 C23 H23 120.0
C23 C24 C19 120.3(3)
C23 C24 H24 119.8
C19 C24 H24 119.8
C26 C25 C30 119.4(3)
C26 C25 P2 119.8(2)
C30 C25 P2 120.7(2)
C27 C26 C25 120.2(3)
C27 C26 H26 119.9
C25 C26 H26 119.9
C28 C27 C26 120.0(3)
C28 C27 H27 120.0
C26 C27 H27 120.0
C27 C28 C29 120.3(3)
C27 C28 H28 119.9
C29 C28 H28 119.9
C28 C29 C30 119.8(3)
C28 C29 H29 120.1
C30 C29 H29 120.1
C29 C30 C25 120.2(3)
C29 C30 H30 119.9
C25 C30 H30 119.9
C36 C31 C32 119.5(3)
C36 C31 P2 119.4(2)
C32 C31 P2 120.9(2)
C33 C32 C31 120.1(3)
C33 C32 H32 120.0
C31 C32 H32 120.0
C32 C33 C34 119.8(3)
C32 C33 H33 120.1
C34 C33 H33 120.1
C35 C34 C33 120.6(3)
C35 C34 H34 119.7
C33 C34 H34 119.7
C34 C35 C36 120.2(3)
C34 C35 H35 119.9
C36 C35 H35 119.9
C35 C36 C31 119.7(3)
C35 C36 H36 120.1
C31 C36 H36 120.1

loop_
_geom_bond_atom_site_label_1
_geom_bond_atom_site_label_2
_geom_bond_distance
Fe1 N2 1.703(3)
Fe1 N3 1.704(3)
Fe1 O3 2.045(2)
Fe1 O5 2.048(2)
P1 N1 1.582(3)
P1 C1 1.793(3)
P1 C7 1.799(3)
P1 C13 1.805(3)
P2 N1 1.589(2)
P2 C31 1.796(3)
P2 C19 1.803(3)
P2 C25 1.807(3)
N2 O1 1.174(4)
N3 O2 1.174(4)
N4 O7 1.210(4)
N4 O4 1.226(4)
N4 O3 1.289(3)
N5 O6 1.230(4)
N5 O5 1.262(4)
C1 C6 1.398(4)
C1 C2 1.401(4)
C2 C3 1.381(4)
C2 H2 0.9500
C3 C4 1.388(4)
C3 H3 0.9500
C4 C5 1.386(4)
C4 H4 0.9500
C5 C6 1.382(4)
C5 H5 0.9500
C6 H6 0.9500
C7 C8 1.390(4)
C7 C12 1.393(4)
C8 C9 1.387(4)
C8 H8 0.9500
C9 C10 1.371(5)
C9 H9 0.9500
C10 C11 1.367(5)
C10 H10 0.9500
C11 C12 1.389(4)
C11 H11 0.9500
C12 H12 0.9500
C13 C14 1.389(4)
C13 C18 1.397(4)
C14 C15 1.391(4)
C14 H14 0.9500
C15 C16 1.386(5)
C15 H15 0.9500
C16 C17 1.388(5)
C16 H16 0.9500
C17 C18 1.392(4)
C17 H17 0.9500
C18 H18 0.9500
C19 C24 1.388(4)
C19 C20 1.405(4)
C20 C21 1.390(5)
C20 H20 0.9500
C21 C22 1.374(5)
C21 H21 0.9500
C22 C23 1.388(5)
C22 H22 0.9500
C23 C24 1.385(5)
C23 H23 0.9500
C24 H24 0.9500
C25 C26 1.393(4)
C25 C30 1.395(4)
C26 C27 1.393(4)
C26 H26 0.9500
C27 C28 1.385(4)
C27 H27 0.9500
C28 C29 1.388(4)
C28 H28 0.9500
C29 C30 1.394(4)
C29 H29 0.9500
C30 H30 0.9500
C31 C36 1.395(4)
C31 C32 1.404(4)
C32 C33 1.381(4)
C32 H32 0.9500
C33 C34 1.387(5)
C33 H33 0.9500
C34 C35 1.380(5)
C34 H34 0.9500
C35 C36 1.389(4)
C35 H35 0.9500
C36 H36 0.9500
